data_1502465
loop_
_publ_author_name
'Zhao, Weiwen'
'Wang, Ruiyao'
'Mosey, Nicholas J.'
'Petitjean, Anne'

_publ_section_title
;
 Alkoxyamine-derived formamidines: configurational control and molecular
 folding.
;
_journal_issue 19
_journal_name_full 'Organic letters'
_journal_page_first 5160
_journal_page_last 5163
_journal_paper_doi 10.1021/ol202032k
_journal_volume 13
_journal_year 2011
_chemical_formula_sum 'C23 H19 N5 O4'
_chemical_formula_weight 429.43
_chemical_name_systematic
; 
 ? 
;
_space_group_IT_number 14
_symmetry_cell_setting monoclinic
_symmetry_space_group_name_Hall '-P 2yn'
_symmetry_space_group_name_H-M 'P 1 21/n 1'
_atom_sites_solution_hydrogens geom
_atom_sites_solution_primary direct
_atom_sites_solution_secondary difmap
_audit_creation_method SHELXL-97
_cell_angle_alpha 90.00
_cell_angle_beta 91.567(5)
_cell_angle_gamma 90.00
_cell_formula_units_Z 4
_cell_length_a 9.764(3)
_cell_length_b 4.8363(15)
_cell_length_c 45.628(14)
_cell_measurement_reflns_used 3983
_cell_measurement_temperature 183(2)
_cell_measurement_theta_max 21.78
_cell_measurement_theta_min 2.45
_cell_volume 2153.8(11)
_computing_cell_refinement 'Bruker SAINT'
_computing_data_collection 'Bruker APEX2'
_computing_data_reduction 'Bruker SAINT'
_computing_molecular_graphics 'Bruker SHELXTL'
_computing_publication_material 'Bruker SHELXTL'
_computing_structure_refinement 'SHELXL-97 (Sheldrick, 2008)'
_computing_structure_solution 'SHELXS-97 (Sheldrick, 2008)'
_diffrn_ambient_temperature 183(2)
_diffrn_measured_fraction_theta_full 0.997
_diffrn_measured_fraction_theta_max 0.997
_diffrn_measurement_device_type 'Bruker APEX-II CCD'
_diffrn_measurement_method '\f and \w scans'
_diffrn_radiation_monochromator graphite
_diffrn_radiation_source 'fine-focus sealed tube'
_diffrn_radiation_type MoK\a
_diffrn_radiation_wavelength 0.71073
_diffrn_reflns_av_R_equivalents 0.1035
_diffrn_reflns_av_sigmaI/netI 0.0690
_diffrn_reflns_limit_h_max 12
_diffrn_reflns_limit_h_min -12
_diffrn_reflns_limit_k_max 5
_diffrn_reflns_limit_k_min -5
_diffrn_reflns_limit_l_max 56
_diffrn_reflns_limit_l_min -56
_diffrn_reflns_number 27177
_diffrn_reflns_theta_full 26.00
_diffrn_reflns_theta_max 26.00
_diffrn_reflns_theta_min 1.79
_exptl_absorpt_coefficient_mu 0.094
_exptl_absorpt_correction_T_max 0.9925
_exptl_absorpt_correction_T_min 0.9724
_exptl_absorpt_correction_type multi-scan
_exptl_crystal_colour colourless
_exptl_crystal_density_diffrn 1.324
_exptl_crystal_density_method 'not measured'
_exptl_crystal_description plate
_exptl_crystal_F_000 896
_exptl_crystal_size_max 0.30
_exptl_crystal_size_mid 0.15
_exptl_crystal_size_min 0.08
_refine_diff_density_max 0.619
_refine_diff_density_min -0.380
_refine_diff_density_rms 0.093
_refine_ls_extinction_coef 0.0064(15)
_refine_ls_extinction_expression Fc^*^=kFc[1+0.001xFc^2^\l^3^/sin(2\q)]^-1/4^
_refine_ls_extinction_method SHELXL
_refine_ls_goodness_of_fit_ref 1.146
_refine_ls_hydrogen_treatment constr
_refine_ls_matrix_type full
_refine_ls_number_parameters 260
_refine_ls_number_reflns 4189
_refine_ls_number_restraints 0
_refine_ls_restrained_S_all 1.146
_refine_ls_R_factor_all 0.1782
_refine_ls_R_factor_gt 0.1444
_refine_ls_shift/su_max 0.000
_refine_ls_shift/su_mean 0.000
_refine_ls_structure_factor_coef Fsqd
_refine_ls_weighting_details 'calc w=1/[\s^2^(Fo^2^)+(0.0450P)^2^+19.0366P] where P=(Fo^2^+2Fc^2^)/3'
_refine_ls_weighting_scheme calc
_refine_ls_wR_factor_gt 0.3290
_refine_ls_wR_factor_ref 0.3461
_reflns_number_gt 2857
_reflns_number_total 4189
_reflns_threshold_expression >2sigma(I)
_cod_data_source_file ol202032k_si_005.cif
_cod_data_source_block ap20c
_cod_depositor_comments
;
The following automatic conversions were performed:

'_symmetry_cell_setting' value 'Monoclinic' changed to 'monoclinic'
according to /home/saulius/struct/CIF-dictionaries/cif_core.dic
dictionary named 'cif_core.dic' version 2.4.1 from 2010-06-29.

Automatic conversion script
Id: cif_fix_values 1715 2011-07-08 13:25:40Z adriana 
;
_cod_original_sg_symbol_H-M P2(1)/n
_cod_database_code 1502465

loop_
_symmetry_equiv_pos_as_xyz
'x, y, z'
'-x+1/2, y+1/2, -z+1/2'
'-x, -y, -z'
'x-1/2, -y-1/2, z-1/2'

loop_
_atom_site_label
_atom_site_type_symbol
_atom_site_fract_x
_atom_site_fract_y
_atom_site_fract_z
_atom_site_U_iso_or_equiv
_atom_site_adp_type
_atom_site_occupancy
_atom_site_symmetry_multiplicity
_atom_site_calc_flag
_atom_site_refinement_flags
_atom_site_disorder_assembly
_atom_site_disorder_group
O1 O 1.0677(5) -0.8959(10) 0.04519(12) 0.0460(13) Uani 1 1 d . . .
O2 O 1.3947(5) -0.4113(14) 0.10755(13) 0.0630(17) Uani 1 1 d . . .
O3 O 0.5231(5) 0.0433(13) 0.04314(12) 0.0543(15) Uani 1 1 d . . .
O4 O 0.8675(5) 0.2374(14) 0.11466(12) 0.0588(16) Uani 1 1 d . . .
N1 N 0.8296(5) -0.3511(11) 0.04770(12) 0.0326(13) Uani 1 1 d . . .
N2 N 1.0868(5) -0.4697(12) 0.06673(12) 0.0368(14) Uani 1 1 d . A .
N3 N 1.2647(6) -0.3231(16) 0.09718(14) 0.0499(18) Uani 1 1 d . A .
N4 N 0.7066(6) 0.0508(13) 0.07563(13) 0.0384(14) Uani 1 1 d . B .
N5 N 0.7382(7) 0.3792(14) 0.11309(15) 0.0500(17) Uani 1 1 d . B .
C1 C 0.8933(6) -0.5629(14) 0.03444(15) 0.0318(15) Uani 1 1 d . . .
C2 C 0.8443(6) -0.6849(14) 0.00867(15) 0.0333(15) Uani 1 1 d . . .
H2A H 0.8914 -0.8361 0.0003 0.040 Uiso 1 1 calc R . .
C3 C 0.7252(7) -0.5820(16) -0.00464(16) 0.0393(17) Uani 1 1 d . . .
H3A H 0.6910 -0.6573 -0.0226 0.047 Uiso 1 1 calc R . .
C4 C 0.6582(7) -0.3691(15) 0.00875(16) 0.0383(17) Uani 1 1 d . . .
H4A H 0.5769 -0.2943 0.0000 0.046 Uiso 1 1 calc R . .
C5 C 0.7091(6) -0.2638(14) 0.03499(15) 0.0324(15) Uani 1 1 d . . .
C6 C 1.0238(6) -0.6588(13) 0.04909(15) 0.0322(15) Uani 1 1 d . . .
C7 C 1.2143(6) -0.5228(17) 0.08093(15) 0.0407(17) Uani 1 1 d . . .
H7A H 1.2608 -0.6939 0.0788 0.049 Uiso 1 1 calc R A .
C8A C 1.446(2) -0.201(5) 0.1276(4) 0.063(3) Uani 0.62(4) 1 d P A 1
H8AA H 1.4101 -0.0182 0.1213 0.076 Uiso 0.62(4) 1 calc PR A 1
H8AB H 1.5470 -0.1947 0.1270 0.076 Uiso 0.62(4) 1 calc PR A 1
C9A C 1.4027(18) -0.258(4) 0.1590(3) 0.072(3) Uani 0.62(4) 1 d PG A 1
C10A C 1.4635(16) -0.447(3) 0.1780(3) 0.072(3) Uani 0.62(4) 1 d PG A 1
H10A H 1.5371 -0.5584 0.1716 0.086 Uiso 0.62(4) 1 calc PR A 1
C11A C 1.4172(19) -0.474(3) 0.2062(3) 0.072(3) Uani 0.62(4) 1 d PG A 1
H11A H 1.4590 -0.6035 0.2192 0.086 Uiso 0.62(4) 1 calc PR A 1
C12A C 1.310(2) -0.311(4) 0.2154(3) 0.072(3) Uani 0.62(4) 1 d PG A 1
H12A H 1.2784 -0.3297 0.2348 0.086 Uiso 0.62(4) 1 calc PR A 1
C13A C 1.2495(17) -0.122(3) 0.1964(3) 0.072(3) Uani 0.62(4) 1 d PG A 1
H13A H 1.1759 -0.0109 0.2027 0.086 Uiso 0.62(4) 1 calc PR A 1
C14A C 1.2957(18) -0.096(4) 0.1682(3) 0.072(3) Uani 0.62(4) 1 d PG A 1
H14A H 1.2540 0.0342 0.1552 0.086 Uiso 0.62(4) 1 calc PR A 1
C8B C 1.449(3) -0.203(7) 0.1287(5) 0.063(3) Uani 0.38(4) 1 d PG A 2
H8BA H 1.5501 -0.2090 0.1291 0.076 Uiso 0.38(4) 1 calc PR A 2
H8BB H 1.4202 -0.0161 0.1220 0.076 Uiso 0.38(4) 1 calc PR A 2
C9B C 1.401(3) -0.247(6) 0.1580(4) 0.067(6) Uani 0.38(4) 1 d PG A 2
C10B C 1.485(2) -0.455(6) 0.1701(5) 0.067(6) Uani 0.38(4) 1 d PG A 2
H10B H 1.5541 -0.5376 0.1588 0.080 Uiso 0.38(4) 1 calc PR A 2
C11B C 1.467(2) -0.543(6) 0.1991(5) 0.067(6) Uani 0.38(4) 1 d PG A 2
H11B H 1.5233 -0.6839 0.2073 0.080 Uiso 0.38(4) 1 calc PR A 2
C12B C 1.365(2) -0.421(7) 0.2159(4) 0.067(6) Uani 0.38(4) 1 d PG A 2
H12B H 1.3521 -0.4804 0.2355 0.080 Uiso 0.38(4) 1 calc PR A 2
C13B C 1.281(2) -0.213(6) 0.2038(5) 0.067(6) Uani 0.38(4) 1 d PG A 2
H13B H 1.2118 -0.1303 0.2152 0.080 Uiso 0.38(4) 1 calc PR A 2
C14B C 1.299(2) -0.125(6) 0.1748(5) 0.067(6) Uani 0.38(4) 1 d PG A 2
H14B H 1.2426 0.0160 0.1666 0.080 Uiso 0.38(4) 1 calc PR A 2
C15 C 0.6364(7) -0.0428(16) 0.05127(16) 0.0389(17) Uani 1 1 d . . .
C16 C 0.6658(8) 0.2676(18) 0.09257(16) 0.0452(19) Uani 1 1 d . . .
H16A H 0.5768 0.3408 0.0888 0.054 Uiso 1 1 calc R B .
C17A C 0.934(5) 0.307(12) 0.1396(15) 0.058(5) Uani 0.35(4) 1 d P B 1
H17A H 0.9428 0.5105 0.1382 0.070 Uiso 0.35(4) 1 calc PR B 1
H17B H 1.0271 0.2331 0.1372 0.070 Uiso 0.35(4) 1 calc PR B 1
C18A C 0.9080(16) 0.261(3) 0.1682(5) 0.057(5) Uani 0.35(4) 1 d PG B 1
C19A C 0.788(3) 0.106(6) 0.1732(5) 0.057(5) Uani 0.35(4) 1 d PG B 1
H19A H 0.7308 0.0510 0.1572 0.068 Uiso 0.35(4) 1 calc PR B 1
C20A C 0.754(3) 0.034(7) 0.2021(6) 0.057(5) Uani 0.35(4) 1 d PG B 1
H20A H 0.6739 -0.0703 0.2055 0.068 Uiso 0.35(4) 1 calc PR B 1
C21A C 0.840(2) 0.116(5) 0.2259(6) 0.057(5) Uani 0.35(4) 1 d PG B 1
H21A H 0.8173 0.0677 0.2454 0.068 Uiso 0.35(4) 1 calc PR B 1
C22A C 0.960(2) 0.271(6) 0.2209(6) 0.057(5) Uani 0.35(4) 1 d PG B 1
H22A H 1.0174 0.3270 0.2370 0.068 Uiso 0.35(4) 1 calc PR B 1
C23A C 0.9937(18) 0.344(6) 0.1920(5) 0.057(5) Uani 0.35(4) 1 d PG B 1
H23A H 1.0742 0.4483 0.1886 0.068 Uiso 0.35(4) 1 calc PR B 1
C17B C 0.954(2) 0.378(6) 0.1373(7) 0.058(5) Uani 0.65(4) 1 d PG B 2
H17C H 0.9428 0.5813 0.1357 0.070 Uiso 0.65(4) 1 calc PR B 2
H17D H 1.0515 0.3321 0.1348 0.070 Uiso 0.65(4) 1 calc PR B 2
C18B C 0.9041(12) 0.273(2) 0.1686(3) 0.065(4) Uani 0.65(4) 1 d PG B 2
C19B C 0.8224(17) 0.048(3) 0.1730(3) 0.060(5) Uani 0.65(4) 1 d PG B 2
H19B H 0.7878 -0.0549 0.1566 0.073 Uiso 0.65(4) 1 calc PR B 2
C20B C 0.790(2) -0.029(4) 0.2007(4) 0.090(8) Uani 0.65(4) 1 d PG B 2
H20B H 0.7335 -0.1853 0.2037 0.108 Uiso 0.65(4) 1 calc PR B 2
C21B C 0.8400(15) 0.119(4) 0.2242(3) 0.094(7) Uani 0.65(4) 1 d PG B 2
H21B H 0.8177 0.0654 0.2436 0.113 Uiso 0.65(4) 1 calc PR B 2
C22B C 0.9218(19) 0.344(4) 0.2199(3) 0.079(6) Uani 0.65(4) 1 d PG B 2
H22B H 0.9563 0.4465 0.2362 0.095 Uiso 0.65(4) 1 calc PR B 2
C23B C 0.954(2) 0.421(3) 0.1921(3) 0.065(4) Uani 0.65(4) 1 d PG B 2
H23B H 1.0107 0.5768 0.1891 0.078 Uiso 0.65(4) 1 calc PR B 2

loop_
_atom_site_aniso_label
_atom_site_aniso_U_11
_atom_site_aniso_U_22
_atom_site_aniso_U_33
_atom_site_aniso_U_23
_atom_site_aniso_U_13
_atom_site_aniso_U_12
O1 0.038(3) 0.025(3) 0.074(4) 0.001(2) -0.007(2) 0.005(2)
O2 0.044(3) 0.066(4) 0.078(4) -0.014(3) -0.014(3) 0.011(3)
O3 0.030(3) 0.065(4) 0.067(4) 0.003(3) -0.003(2) 0.013(3)
O4 0.038(3) 0.078(4) 0.060(3) -0.011(3) -0.003(2) 0.008(3)
N1 0.021(2) 0.027(3) 0.050(3) 0.008(3) -0.001(2) 0.001(2)
N2 0.027(3) 0.036(3) 0.047(3) -0.003(3) -0.006(2) -0.002(3)
N3 0.025(3) 0.066(5) 0.058(4) 0.000(4) -0.013(3) -0.005(3)
N4 0.034(3) 0.036(3) 0.045(3) 0.000(3) 0.002(3) 0.003(3)
N5 0.046(4) 0.043(4) 0.062(4) 0.002(3) 0.007(3) 0.005(3)
C1 0.022(3) 0.025(3) 0.048(4) 0.003(3) -0.003(3) -0.003(3)
C2 0.025(3) 0.021(3) 0.054(4) 0.000(3) 0.003(3) -0.003(3)
C3 0.033(3) 0.038(4) 0.047(4) 0.002(3) -0.001(3) -0.007(3)
C4 0.025(3) 0.038(4) 0.051(4) 0.005(3) -0.005(3) -0.006(3)
C5 0.021(3) 0.024(3) 0.052(4) 0.007(3) 0.000(3) -0.001(3)
C6 0.023(3) 0.020(3) 0.053(4) 0.004(3) -0.002(3) -0.005(3)
C7 0.024(3) 0.047(5) 0.050(4) -0.004(4) -0.005(3) -0.003(3)
C8A 0.048(5) 0.067(6) 0.073(6) -0.019(5) -0.011(4) -0.012(5)
C9A 0.080(6) 0.064(6) 0.070(5) -0.003(4) -0.002(4) -0.002(5)
C10A 0.080(6) 0.064(6) 0.070(5) -0.003(4) -0.002(4) -0.002(5)
C11A 0.080(6) 0.064(6) 0.070(5) -0.003(4) -0.002(4) -0.002(5)
C12A 0.080(6) 0.064(6) 0.070(5) -0.003(4) -0.002(4) -0.002(5)
C13A 0.080(6) 0.064(6) 0.070(5) -0.003(4) -0.002(4) -0.002(5)
C14A 0.080(6) 0.064(6) 0.070(5) -0.003(4) -0.002(4) -0.002(5)
C8B 0.048(5) 0.067(6) 0.073(6) -0.019(5) -0.011(4) -0.012(5)
C9B 0.052(8) 0.091(11) 0.058(8) -0.007(6) 0.008(5) -0.002(8)
C10B 0.052(8) 0.091(11) 0.058(8) -0.007(6) 0.008(5) -0.002(8)
C11B 0.052(8) 0.091(11) 0.058(8) -0.007(6) 0.008(5) -0.002(8)
C12B 0.052(8) 0.091(11) 0.058(8) -0.007(6) 0.008(5) -0.002(8)
C13B 0.052(8) 0.091(11) 0.058(8) -0.007(6) 0.008(5) -0.002(8)
C14B 0.052(8) 0.091(11) 0.058(8) -0.007(6) 0.008(5) -0.002(8)
C15 0.030(3) 0.037(4) 0.049(4) 0.009(3) 0.003(3) 0.003(3)
C16 0.039(4) 0.052(5) 0.045(4) 0.003(4) 0.010(3) 0.005(4)
C17A 0.038(9) 0.073(16) 0.063(8) 0.002(10) 0.002(7) -0.034(8)
C18A 0.045(7) 0.054(9) 0.071(9) -0.006(7) -0.016(6) 0.017(7)
C19A 0.045(7) 0.054(9) 0.071(9) -0.006(7) -0.016(6) 0.017(7)
C20A 0.045(7) 0.054(9) 0.071(9) -0.006(7) -0.016(6) 0.017(7)
C21A 0.045(7) 0.054(9) 0.071(9) -0.006(7) -0.016(6) 0.017(7)
C22A 0.045(7) 0.054(9) 0.071(9) -0.006(7) -0.016(6) 0.017(7)
C23A 0.045(7) 0.054(9) 0.071(9) -0.006(7) -0.016(6) 0.017(7)
C17B 0.038(9) 0.073(16) 0.063(8) 0.002(10) 0.002(7) -0.034(8)
C18B 0.047(6) 0.085(9) 0.063(7) -0.005(6) -0.004(5) -0.013(6)
C19B 0.055(9) 0.057(10) 0.069(10) 0.003(8) -0.018(7) 0.009(8)
C20B 0.065(12) 0.13(2) 0.076(12) 0.038(14) -0.004(9) -0.015(13)
C21B 0.120(18) 0.103(17) 0.059(11) 0.026(11) 0.019(12) -0.007(15)
C22B 0.084(13) 0.088(14) 0.065(10) -0.013(10) -0.020(9) 0.021(11)
C23B 0.047(6) 0.085(9) 0.063(7) -0.005(6) -0.004(5) -0.013(6)

loop_
_atom_type_symbol
_atom_type_description
_atom_type_scat_dispersion_real
_atom_type_scat_dispersion_imag
_atom_type_scat_source
C C 0.0033 0.0016 'International Tables Vol C Tables 4.2.6.8 and 6.1.1.4'
H H 0.0000 0.0000 'International Tables Vol C Tables 4.2.6.8 and 6.1.1.4'
N N 0.0061 0.0033 'International Tables Vol C Tables 4.2.6.8 and 6.1.1.4'
O O 0.0106 0.0060 'International Tables Vol C Tables 4.2.6.8 and 6.1.1.4'

loop_
_geom_angle_atom_site_label_1
_geom_angle_atom_site_label_2
_geom_angle_atom_site_label_3
_geom_angle
N3 O2 C8A 106.9(11)
N3 O2 C8B 108.3(12)
C8A O2 C8B 1.8(18)
C17A O4 N5 109(3)
C17A O4 C17B 16(3)
N5 O4 C17B 107.3(12)
C1 N1 C5 116.6(6)
C6 N2 C7 122.0(6)
C7 N3 O2 106.8(6)
C15 N4 C16 124.5(6)
C16 N5 O4 107.6(6)
N1 C1 C2 123.3(6)
N1 C1 C6 115.6(6)
C2 C1 C6 121.0(6)
C1 C2 C3 118.9(6)
C1 C2 H2A 120.6
C3 C2 H2A 120.6
C4 C3 C2 118.5(7)
C4 C3 H3A 120.7
C2 C3 H3A 120.7
C3 C4 C5 119.8(6)
C3 C4 H4A 120.1
C5 C4 H4A 120.1
N1 C5 C4 122.7(6)
N1 C5 C15 115.2(6)
C4 C5 C15 122.1(6)
O1 C6 N2 123.9(6)
O1 C6 C1 121.1(6)
N2 C6 C1 115.0(6)
N3 C7 N2 116.1(7)
N3 C7 H7A 122.0
N2 C7 H7A 122.0
O2 C8A C9A 112(2)
O2 C8A H8AA 109.3
C9A C8A H8AA 109.3
O2 C8A H8AB 109.3
C9A C8A H8AB 109.3
H8AA C8A H8AB 108.0
C14A C9A C10A 120.0
C14A C9A C8A 114.4(18)
C10A C9A C8A 125.6(18)
C11A C10A C9A 120.0
C11A C10A H10A 120.0
C9A C10A H10A 120.0
C10A C11A C12A 120.0
C10A C11A H11A 120.0
C12A C11A H11A 120.0
C11A C12A C13A 120.0
C11A C12A H12A 120.0
C13A C12A H12A 120.0
C14A C13A C12A 120.0
C14A C13A H13A 120.0
C12A C13A H13A 120.0
C13A C14A C9A 120.0
C13A C14A H14A 120.0
C9A C14A H14A 120.0
C9B C8B O2 113(3)
C9B C8B H8BA 109.1
O2 C8B H8BA 109.1
C9B C8B H8BB 109.1
O2 C8B H8BB 109.1
H8BA C8B H8BB 107.8
C14B C9B C10B 120.0
C14B C9B C8B 134(2)
C10B C9B C8B 106(2)
C9B C10B C11B 120.0
C9B C10B H10B 120.0
C11B C10B H10B 120.0
C12B C11B C10B 120.0
C12B C11B H11B 120.0
C10B C11B H11B 120.0
C13B C12B C11B 120.0
C13B C12B H12B 120.0
C11B C12B H12B 120.0
C12B C13B C14B 120.0
C12B C13B H13B 120.0
C14B C13B H13B 120.0
C9B C14B C13B 120.0
C9B C14B H14B 120.0
C13B C14B H14B 120.0
O3 C15 N4 124.1(7)
O3 C15 C5 121.9(7)
N4 C15 C5 114.0(6)
N5 C16 N4 125.0(7)
N5 C16 H16A 117.5
N4 C16 H16A 117.5
O4 C17A C18A 133(4)
O4 C17A H17A 104.0
C18A C17A H17A 104.0
O4 C17A H17B 104.0
C18A C17A H17B 104.0
H17A C17A H17B 105.4
C17A C18A C23A 125(3)
C17A C18A C19A 115(3)
C23A C18A C19A 120.0
C18A C19A C20A 120.0
C18A C19A H19A 120.0
C20A C19A H19A 120.0
C21A C20A C19A 120.0
C21A C20A H20A 120.0
C19A C20A H20A 120.0
C20A C21A C22A 120.0
C20A C21A H21A 120.0
C22A C21A H21A 120.0
C23A C22A C21A 120.0
C23A C22A H22A 120.0
C21A C22A H22A 120.0
C18A C23A C22A 120.0
C18A C23A H23A 120.0
C22A C23A H23A 120.0
O4 C17B C18B 107.1(15)
O4 C17B H17C 110.3
C18B C17B H17C 110.3
O4 C17B H17D 110.3
C18B C17B H17D 110.3
H17C C17B H17D 108.5
C19B C18B C23B 120.0
C19B C18B C17B 125.0(15)
C23B C18B C17B 115.0(15)
C20B C19B C18B 120.0
C20B C19B H19B 120.0
C18B C19B H19B 120.0
C19B C20B C21B 120.0
C19B C20B H20B 120.0
C21B C20B H20B 120.0
C22B C21B C20B 120.0
C22B C21B H21B 120.0
C20B C21B H21B 120.0
C23B C22B C21B 120.0
C23B C22B H22B 120.0
C21B C22B H22B 120.0
C22B C23B C18B 120.0
C22B C23B H23B 120.0
C18B C23B H23B 120.0

loop_
_geom_bond_atom_site_label_1
_geom_bond_atom_site_label_2
_geom_bond_distance
O1 C6 1.238(8)
O2 N3 1.409(8)
O2 C8A 1.45(3)
O2 C8B 1.48(3)
O3 C15 1.230(8)
O4 C17A 1.33(7)
O4 N5 1.437(8)
O4 C17B 1.48(3)
N1 C1 1.350(8)
N1 C5 1.364(8)
N2 C6 1.355(8)
N2 C7 1.411(8)
N3 C7 1.305(9)
N4 C15 1.367(9)
N4 C16 1.368(10)
N5 C16 1.277(10)
C1 C2 1.389(9)
C1 C6 1.497(8)
C2 C3 1.389(9)
C2 H2A 0.9500
C3 C4 1.373(10)
C3 H3A 0.9500
C4 C5 1.381(10)
C4 H4A 0.9500
C5 C15 1.492(10)
C7 H7A 0.9500
C8A C9A 1.53(3)
C8A H8AA 0.9900
C8A H8AB 0.9900
C9A C14A 1.381(9)
C9A C10A 1.382(9)
C10A C11A 1.381(9)
C10A H10A 0.9500
C11A C12A 1.381(9)
C11A H11A 0.9500
C12A C13A 1.382(9)
C12A H12A 0.9500
C13A C14A 1.381(9)
C13A H13A 0.9500
C14A H14A 0.9500
C8B C9B 1.44(3)
C8B H8BA 0.9900
C8B H8BB 0.9900
C9B C14B 1.403(14)
C9B C10B 1.403(14)
C10B C11B 1.403(14)
C10B H10B 0.9500
C11B C12B 1.403(14)
C11B H11B 0.9500
C12B C13B 1.403(14)
C12B H12B 0.9500
C13B C14B 1.403(14)
C13B H13B 0.9500
C14B H14B 0.9500
C16 H16A 0.9500
C17A C18A 1.35(8)
C17A H17A 0.9900
C17A H17B 0.9900
C18A C23A 1.412(15)
C18A C19A 1.412(15)
C19A C20A 1.412(15)
C19A H19A 0.9500
C20A C21A 1.412(15)
C20A H20A 0.9500
C21A C22A 1.412(15)
C21A H21A 0.9500
C22A C23A 1.412(15)
C22A H22A 0.9500
C23A H23A 0.9500
C17B C18B 1.61(4)
C17B H17C 0.9900
C17B H17D 0.9900
C18B C19B 1.366(10)
C18B C23B 1.366(10)
C19B C20B 1.366(9)
C19B H19B 0.9500
C20B C21B 1.367(9)
C20B H20B 0.9500
C21B C22B 1.366(10)
C21B H21B 0.9500
C22B C23B 1.366(10)
C22B H22B 0.9500
C23B H23B 0.9500

loop_
_geom_torsion_atom_site_label_1
_geom_torsion_atom_site_label_2
_geom_torsion_atom_site_label_3
_geom_torsion_atom_site_label_4
_geom_torsion
C8A O2 N3 C7 -175.1(10)
C8B O2 N3 C7 -173.9(11)
C17A O4 N5 C16 -167(2)
C17B O4 N5 C16 176.7(12)
C5 N1 C1 C2 2.0(9)
C5 N1 C1 C6 -178.8(5)
N1 C1 C2 C3 1.3(10)
C6 C1 C2 C3 -177.8(6)
C1 C2 C3 C4 -2.1(10)
C2 C3 C4 C5 -0.5(10)
C1 N1 C5 C4 -4.8(9)
C1 N1 C5 C15 176.0(6)
C3 C4 C5 N1 4.1(10)
C3 C4 C5 C15 -176.7(6)
C7 N2 C6 O1 4.1(11)
C7 N2 C6 C1 -176.6(6)
N1 C1 C6 O1 156.6(6)
C2 C1 C6 O1 -24.2(10)
N1 C1 C6 N2 -22.6(8)
C2 C1 C6 N2 156.5(6)
O2 N3 C7 N2 -176.2(6)
C6 N2 C7 N3 179.6(7)
N3 O2 C8A C9A 89.6(19)
C8B O2 C8A C9A -51(54)
O2 C8A C9A C14A -103.0(17)
O2 C8A C9A C10A 79(3)
C14A C9A C10A C11A 0.0
C8A C9A C10A C11A 178(3)
C9A C10A C11A C12A 0.0
C10A C11A C12A C13A 0.0
C11A C12A C13A C14A 0.0
C12A C13A C14A C9A 0.0
C10A C9A C14A C13A 0.0
C8A C9A C14A C13A -178(2)
N3 O2 C8B C9B 85(2)
C8A O2 C8B C9B 125(57)
O2 C8B C9B C14B -101(3)
O2 C8B C9B C10B 81(3)
C14B C9B C10B C11B 0.0
C8B C9B C10B C11B 179(4)
C9B C10B C11B C12B 0.0
C10B C11B C12B C13B 0.0
C11B C12B C13B C14B 0.0
C10B C9B C14B C13B 0.0
C8B C9B C14B C13B -178(5)
C12B C13B C14B C9B 0.0
C16 N4 C15 O3 -6.0(11)
C16 N4 C15 C5 174.3(6)
N1 C5 C15 O3 -175.8(6)
C4 C5 C15 O3 5.0(11)
N1 C5 C15 N4 3.9(8)
C4 C5 C15 N4 -175.3(6)
O4 N5 C16 N4 0.4(10)
C15 N4 C16 N5 -170.7(7)
N5 O4 C17A C18A 66(7)
C17B O4 C17A C18A 152(20)
O4 C17A C18A C23A 178(4)
O4 C17A C18A C19A 1(9)
C17A C18A C19A C20A 177(4)
C23A C18A C19A C20A 0.0
C18A C19A C20A C21A 0.0
C19A C20A C21A C22A 0.0
C20A C21A C22A C23A 0.0
C17A C18A C23A C22A -177(5)
C19A C18A C23A C22A 0.0
C21A C22A C23A C18A 0.0
C17A O4 C17B C18B -20(12)
N5 O4 C17B C18B 78.8(17)
O4 C17B C18B C19B 14(3)
O4 C17B C18B C23B -167.7(11)
C23B C18B C19B C20B 0.0
C17B C18B C19B C20B 177.7(19)
C18B C19B C20B C21B 0.0
C19B C20B C21B C22B 0.0
C20B C21B C22B C23B 0.0
C21B C22B C23B C18B 0.0
C19B C18B C23B C22B 0.0
C17B C18B C23B C22B -177.9(17)
